data_7008505
loop_
_publ_author_name
'Pessoa, J. Costa'
'Correia, I.'
'Galv\~ao, A'
'Gameiro, A.'
'Felix, V.'
'Fiuza, E.'

_publ_section_title
;
 Enantioselectivity in Ni(II) Schiff-base complexes derived from
 amino-acids and (S)-o-N-(N-benzylprolyl)aminobenzophenone: molecular
 structure of several chiral Ni(II) Schiff-base complexes, circular
 dichroism and molecular mechanics studies.
;
_journal_issue 13
_journal_name_full 'Dalton transactions (Cambridge, England : 2003)'
_journal_page_first 2312
_journal_page_last 2321
_journal_paper_doi 10.1039/b503786g
_journal_year 2005
_chemical_formula_sum 'C27 H25 N3 Ni O3'
_chemical_formula_weight 498.26
_chemical_name_systematic
;
?
;
_space_group_IT_number 19
_symmetry_cell_setting orthorhombic
_symmetry_space_group_name_Hall 'P 2ac 2ab'
_symmetry_space_group_name_H-M 'P 21 21 21'
_atom_sites_solution_hydrogens geom
_atom_sites_solution_primary direct
_atom_sites_solution_secondary difmap
_audit_creation_method SHELXL-97
_cell_angle_alpha 90.00
_cell_angle_beta 90.00
_cell_angle_gamma 90.00
_cell_formula_units_Z 4
_cell_length_a 9.0440(10)
_cell_length_b 9.7220(10)
_cell_length_c 26.445(5)
_cell_measurement_reflns_used 25
_cell_measurement_temperature 293(2)
_cell_measurement_theta_max 14.0
_cell_measurement_theta_min 10.0
_cell_volume 2325.2(6)
_computing_cell_refinement MOLEN
_computing_data_collection MOLEN
_computing_data_reduction MOLEN
_computing_molecular_graphics ORTEP3
_computing_publication_material WINGX
_computing_structure_refinement 'SHELXL-97 (Sheldrick, 1997)'
_computing_structure_solution SHELXS86
_diffrn_ambient_temperature 293(2)
_diffrn_measured_fraction_theta_full 1.000
_diffrn_measured_fraction_theta_max 1.000
_diffrn_measurement_device_type MACH3
_diffrn_measurement_method omega-2-teta
_diffrn_radiation_monochromator graphite
_diffrn_radiation_source 'fine-focus sealed tube'
_diffrn_radiation_type MoK\a
_diffrn_radiation_wavelength 0.71069
_diffrn_reflns_av_R_equivalents 0.4176
_diffrn_reflns_av_sigmaI/netI 0.0768
_diffrn_reflns_limit_h_max 0
_diffrn_reflns_limit_h_min -11
_diffrn_reflns_limit_k_max 0
_diffrn_reflns_limit_k_min -12
_diffrn_reflns_limit_l_max 0
_diffrn_reflns_limit_l_min -33
_diffrn_reflns_number 2893
_diffrn_reflns_theta_full 26.96
_diffrn_reflns_theta_max 26.96
_diffrn_reflns_theta_min 1.54
_diffrn_standards_decay_% 0.03
_diffrn_standards_number 2
_exptl_absorpt_coefficient_mu 0.869
_exptl_absorpt_correction_T_max 94.3
_exptl_absorpt_correction_T_min 80.2
_exptl_absorpt_correction_type empirical
_exptl_absorpt_process_details psi-scans
_exptl_crystal_colour red/orange
_exptl_crystal_density_diffrn 1.423
_exptl_crystal_density_meas ?
_exptl_crystal_density_method .
_exptl_crystal_description Parallelepiped
_exptl_crystal_F_000 1040
_exptl_crystal_size_max .6
_exptl_crystal_size_mid .5
_exptl_crystal_size_min .3
_refine_diff_density_max 0.611
_refine_diff_density_min -0.552
_refine_diff_density_rms 0.108
_refine_ls_abs_structure_details 'Flack H D (1983), Acta Cryst. A39, 876-881'
_refine_ls_abs_structure_Flack -0.10(4)
_refine_ls_extinction_method none
_refine_ls_goodness_of_fit_ref 1.162
_refine_ls_hydrogen_treatment mixed
_refine_ls_matrix_type full
_refine_ls_number_parameters 332
_refine_ls_number_reflns 2888
_refine_ls_number_restraints 0
_refine_ls_restrained_S_all 1.162
_refine_ls_R_factor_all 0.1141
_refine_ls_R_factor_gt 0.0599
_refine_ls_shift/su_max 0.000
_refine_ls_shift/su_mean 0.000
_refine_ls_structure_factor_coef Fsqd
_refine_ls_weighting_details 'calc w=1/[\s^2^(Fo^2^)+(0.0000P)^2^+5.3876P] where P=(Fo^2^+2Fc^2^)/3'
_refine_ls_weighting_scheme calc
_refine_ls_wR_factor_gt 0.0853
_refine_ls_wR_factor_ref 0.1171
_reflns_number_gt 1963
_reflns_number_total 2888
_reflns_threshold_expression >2sigma(I)
_cod_data_source_file b503786g.txt
_cod_data_source_block jpnov
_cod_depositor_comments
;
The following automatic conversions were performed:
'_symmetry_cell_setting' value 'Orthorhombic' changed to 'orthorhombic'
according to '/home/saulius/struct/CIF-dictionaries/cif_core.dic'
dictionary named 'cif_core.dic' version 2.4.1 from 2010-06-29.

Automatic conversion script
Id: cif_fix_enum 1527 2010-12-29 10:47:43Z saulius 
;
_cod_original_sg_symbol_H-M P212121
_cod_database_code 7008505

loop_
_symmetry_equiv_pos_as_xyz
'x, y, z'
'x+1/2, -y+1/2, -z'
'-x, y+1/2, -z+1/2'
'-x+1/2, -y, z+1/2'

loop_
_atom_site_label
_atom_site_type_symbol
_atom_site_fract_x
_atom_site_fract_y
_atom_site_fract_z
_atom_site_U_iso_or_equiv
_atom_site_adp_type
_atom_site_occupancy
_atom_site_symmetry_multiplicity
_atom_site_calc_flag
_atom_site_refinement_flags
_atom_site_disorder_assembly
_atom_site_disorder_group
Ni1 Ni 0.97511(10) 0.02824(11) 0.11075(4) 0.0326(2) Uani 1 1 d . . .
N1 N 0.8918(6) 0.0165(7) 0.1750(2) 0.0330(16) Uani 1 1 d . . .
N2 N 1.1511(7) -0.0566(7) 0.1286(2) 0.0337(16) Uani 1 1 d . . .
N3 N 1.0334(7) 0.0151(7) 0.0401(2) 0.0338(15) Uani 1 1 d . . .
O1 O 1.3325(7) -0.1886(7) 0.0886(2) 0.0549(19) Uani 1 1 d . . .
O2 O 0.8060(7) 0.1216(7) 0.0912(2) 0.0466(17) Uani 1 1 d . . .
O3 O 0.5789(6) 0.1755(8) 0.1157(3) 0.070(2) Uani 1 1 d . . .
C1 C 1.2315(9) -0.1042(9) 0.0880(3) 0.037(2) Uani 1 1 d . . .
C2 C 1.1908(8) -0.0347(9) 0.0399(3) 0.0337(18) Uani 1 1 d . . .
H2 H 1.2060 -0.0978 0.0115 0.05(3) Uiso 1 1 calc R . .
C3 C 1.2849(10) 0.0976(9) 0.0321(4) 0.050(3) Uani 1 1 d . . .
H3A H 1.3564 0.1079 0.0591 0.05(3) Uiso 1 1 calc R . .
H3B H 1.3372 0.0938 0.0001 0.07(3) Uiso 1 1 calc R . .
C4 C 1.1759(10) 0.2151(10) 0.0324(4) 0.054(3) Uani 1 1 d . . .
H4A H 1.1626 0.2513 0.0663 0.11(5) Uiso 1 1 calc R . .
H4B H 1.2079 0.2888 0.0102 0.03(2) Uiso 1 1 calc R . .
C5 C 1.0368(11) 0.1495(9) 0.0133(4) 0.050(2) Uani 1 1 d . . .
H5A H 0.9509 0.2047 0.0218 0.04(3) Uiso 1 1 calc R . .
H5B H 1.0404 0.1367 -0.0230 0.11(4) Uiso 1 1 calc R . .
C6 C 0.9280(10) -0.0804(10) 0.0151(3) 0.046(3) Uani 1 1 d . . .
H6A H 0.9710 -0.1104 -0.0167 0.06(3) Uiso 1 1 calc R . .
H6B H 0.8384 -0.0299 0.0071 0.024(19) Uiso 1 1 calc R . .
C7 C 0.8861(10) -0.2065(10) 0.0454(3) 0.045(2) Uani 1 1 d . . .
C8 C 0.9802(14) -0.3161(10) 0.0509(4) 0.063(3) Uani 1 1 d . . .
H8 H 1.0731 -0.3140 0.0358 0.08(4) Uiso 1 1 calc R . .
C9 C 0.9371(17) -0.4303(13) 0.0788(5) 0.089(4) Uani 1 1 d . . .
H9 H 0.9997 -0.5059 0.0815 0.08(4) Uiso 1 1 calc R . .
C10 C 0.8017(19) -0.4314(18) 0.1027(6) 0.108(6) Uani 1 1 d . . .
H10 H 0.7752 -0.5062 0.1227 0.17(7) Uiso 1 1 calc R . .
C11 C 0.7058(18) -0.3237(16) 0.0973(5) 0.096(5) Uani 1 1 d . . .
H11 H 0.6123 -0.3274 0.1119 0.13(6) Uiso 1 1 calc R . .
C12 C 0.7490(13) -0.2089(13) 0.0699(4) 0.061(3) Uani 1 1 d . . .
H12 H 0.6865 -0.1332 0.0678 0.08(4) Uiso 1 1 calc R . .
C13 C 0.6985(10) 0.1241(10) 0.1234(4) 0.049(3) Uani 1 1 d . . .
C14 C 0.7315(8) 0.0494(11) 0.1719(3) 0.046(2) Uani 1 1 d . . .
H14A H 0.7034 0.1064 0.2005 0.06(3) Uiso 1 1 calc R . .
H14B H 0.6743 -0.0349 0.1734 0.08(4) Uiso 1 1 calc R . .
C19 C 0.9476(8) -0.0336(10) 0.2159(3) 0.0332(18) Uani 1 1 d . . .
C20 C 0.8519(8) -0.0548(9) 0.2613(3) 0.035(2) Uani 1 1 d . . .
C21 C 0.8138(10) 0.0516(9) 0.2916(3) 0.046(2) Uani 1 1 d . . .
H21 H 0.8463 0.1399 0.2839 0.05(3) Uiso 1 1 calc R . .
C22 C 0.7255(10) 0.0296(13) 0.3344(4) 0.057(3) Uani 1 1 d . . .
H22 H 0.6998 0.1031 0.3551 0.12(5) Uiso 1 1 calc R . .
C23 C 0.6767(11) -0.1018(13) 0.3458(4) 0.061(3) Uani 1 1 d . . .
H23 H 0.6182 -0.1168 0.3742 0.18(7) Uiso 1 1 calc R . .
C24 C 0.7149(11) -0.2095(11) 0.3151(3) 0.052(3) Uani 1 1 d . . .
H24 H 0.6808 -0.2975 0.3225 0.15(6) Uiso 1 1 calc R . .
C25 C 0.8047(10) -0.1881(10) 0.2729(4) 0.045(2) Uani 1 1 d . . .
H25 H 0.8327 -0.2618 0.2526 0.06(3) Uiso 1 1 calc R . .
C26 C 1.1043(8) -0.0644(8) 0.2196(3) 0.031(2) Uani 1 1 d . . .
C27 C 1.2024(9) -0.0741(9) 0.1777(3) 0.037(2) Uani 1 1 d . . .
C28 C 1.3525(9) -0.0981(10) 0.1877(4) 0.049(3) Uani 1 1 d . . .
H28 H 1.4189 -0.1039 0.1609 0.04(3) Uiso 1 1 calc R . .
C29 C 1.4031(10) -0.1130(11) 0.2361(4) 0.062(3) Uani 1 1 d . . .
H29 H 1.5037 -0.1266 0.2414 0.06(3) Uiso 1 1 calc R . .
C30 C 1.3094(10) -0.1085(12) 0.2776(4) 0.060(3) Uani 1 1 d . . .
H30 H 1.3449 -0.1212 0.3103 0.15(6) Uiso 1 1 calc R . .
C31 C 1.1619(10) -0.0845(10) 0.2684(4) 0.046(3) Uani 1 1 d . . .
H31 H 1.0973 -0.0814 0.2957 0.06(3) Uiso 1 1 calc R . .

loop_
_atom_site_aniso_label
_atom_site_aniso_U_11
_atom_site_aniso_U_22
_atom_site_aniso_U_33
_atom_site_aniso_U_23
_atom_site_aniso_U_13
_atom_site_aniso_U_12
Ni1 0.0254(4) 0.0373(5) 0.0353(5) 0.0013(6) -0.0013(5) 0.0043(5)
N1 0.022(3) 0.039(4) 0.038(4) -0.006(4) -0.008(3) 0.001(3)
N2 0.024(3) 0.031(4) 0.046(4) 0.006(3) 0.001(3) -0.001(3)
N3 0.033(3) 0.043(4) 0.025(3) 0.005(3) 0.004(3) 0.002(4)
O1 0.048(4) 0.062(5) 0.055(4) 0.010(4) 0.009(3) 0.032(4)
O2 0.039(4) 0.063(4) 0.037(3) 0.000(3) -0.008(3) 0.025(3)
O3 0.038(3) 0.110(6) 0.062(4) -0.011(5) -0.005(4) 0.037(4)
C1 0.029(4) 0.034(5) 0.048(5) 0.006(4) 0.002(4) 0.001(4)
C2 0.029(4) 0.036(4) 0.037(4) -0.001(5) 0.007(4) 0.007(5)
C3 0.034(5) 0.053(6) 0.062(7) 0.017(5) 0.009(5) -0.007(5)
C4 0.042(6) 0.046(6) 0.075(8) 0.022(6) 0.008(5) -0.008(5)
C5 0.044(5) 0.042(5) 0.065(7) 0.020(5) 0.004(6) 0.004(5)
C6 0.043(6) 0.057(6) 0.038(5) -0.001(5) -0.007(4) -0.001(5)
C7 0.047(6) 0.057(6) 0.032(5) -0.003(5) -0.009(5) -0.008(5)
C8 0.058(7) 0.064(7) 0.066(6) 0.004(6) -0.016(7) -0.012(7)
C9 0.115(12) 0.059(8) 0.094(10) 0.012(7) -0.052(9) -0.006(8)
C10 0.128(14) 0.119(14) 0.078(10) 0.032(10) -0.017(10) -0.055(12)
C11 0.093(12) 0.118(13) 0.076(10) -0.006(9) 0.002(9) -0.051(10)
C12 0.065(7) 0.068(8) 0.050(7) -0.018(6) 0.009(6) -0.017(7)
C13 0.034(5) 0.056(6) 0.057(7) -0.012(5) -0.011(5) 0.018(5)
C14 0.024(4) 0.063(7) 0.051(6) 0.000(6) -0.003(4) 0.013(5)
C19 0.025(4) 0.032(4) 0.043(4) -0.005(5) -0.003(3) 0.004(4)
C20 0.025(4) 0.034(5) 0.046(5) 0.002(4) 0.000(4) 0.001(4)
C21 0.049(5) 0.036(6) 0.054(6) -0.001(5) 0.020(5) -0.001(5)
C22 0.057(6) 0.063(6) 0.050(6) -0.005(7) 0.001(5) 0.000(7)
C23 0.040(6) 0.076(8) 0.066(7) 0.016(7) 0.003(6) 0.005(6)
C24 0.050(6) 0.059(7) 0.047(6) 0.024(5) 0.010(5) -0.007(6)
C25 0.044(6) 0.039(5) 0.053(6) 0.004(5) 0.007(5) 0.006(5)
C26 0.025(4) 0.034(5) 0.036(5) -0.001(4) -0.003(4) 0.004(4)
C27 0.025(4) 0.038(5) 0.048(5) 0.002(4) 0.004(4) 0.004(4)
C28 0.024(4) 0.064(7) 0.058(6) 0.018(5) 0.000(5) 0.010(5)
C29 0.030(5) 0.095(9) 0.062(7) 0.025(7) -0.016(5) 0.015(6)
C30 0.046(6) 0.094(9) 0.039(6) 0.001(6) -0.016(5) -0.002(6)
C31 0.032(5) 0.065(7) 0.041(5) 0.008(5) -0.004(4) 0.000(5)

loop_
_atom_type_symbol
_atom_type_description
_atom_type_scat_dispersion_real
_atom_type_scat_dispersion_imag
_atom_type_scat_source
Ni Ni 0.2850 1.1130 'International Tables Vol C Tables 4.2.6.8 and 6.1.1.4'
N N 0.0040 0.0030 'International Tables Vol C Tables 4.2.6.8 and 6.1.1.4'
O O 0.0080 0.0060 'International Tables Vol C Tables 4.2.6.8 and 6.1.1.4'
C C 0.0020 0.0020 'International Tables Vol C Tables 4.2.6.8 and 6.1.1.4'
H H 0.0000 0.0000 'International Tables Vol C Tables 4.2.6.8 and 6.1.1.4'

loop_
_geom_angle_atom_site_label_1
_geom_angle_atom_site_label_2
_geom_angle_atom_site_label_3
_geom_angle
_geom_angle_site_symmetry_1
_geom_angle_site_symmetry_3
_geom_angle_publ_flag
O2 Ni1 N2 176.5(3) . . ?
O2 Ni1 N1 87.2(3) . . ?
N2 Ni1 N1 95.1(3) . . ?
O2 Ni1 N3 89.3(3) . . ?
N2 Ni1 N3 89.0(3) . . ?
N1 Ni1 N3 169.1(3) . . ?
C19 N1 C14 120.6(7) . . ?
C19 N1 Ni1 129.0(5) . . ?
C14 N1 Ni1 109.4(5) . . ?
C1 N2 C27 120.7(7) . . ?
C1 N2 Ni1 113.9(5) . . ?
C27 N2 Ni1 125.4(5) . . ?
C5 N3 C6 110.5(6) . . ?
C5 N3 C2 105.2(7) . . ?
C6 N3 C2 113.8(6) . . ?
C5 N3 Ni1 113.9(5) . . ?
C6 N3 Ni1 107.2(5) . . ?
C2 N3 Ni1 106.4(4) . . ?
C13 O2 Ni1 116.5(5) . . ?
O1 C1 N2 127.5(8) . . ?
O1 C1 C2 119.9(8) . . ?
N2 C1 C2 112.5(7) . . ?
C1 C2 N3 112.2(6) . . ?
C1 C2 C3 110.7(7) . . ?
N3 C2 C3 104.6(7) . . ?
C4 C3 C2 105.6(7) . . ?
C5 C4 C3 102.9(8) . . ?
N3 C5 C4 103.4(8) . . ?
N3 C6 C7 115.5(7) . . ?
C8 C7 C12 119.2(11) . . ?
C8 C7 C6 122.0(9) . . ?
C12 C7 C6 118.8(10) . . ?
C7 C8 C9 120.2(12) . . ?
C10 C9 C8 119.9(15) . . ?
C11 C10 C9 120.7(16) . . ?
C10 C11 C12 119.5(15) . . ?
C11 C12 C7 120.4(13) . . ?
O3 C13 O2 124.8(9) . . ?
O3 C13 C14 121.3(9) . . ?
O2 C13 C14 113.8(7) . . ?
N1 C14 C13 110.1(7) . . ?
N1 C19 C26 121.2(8) . . ?
N1 C19 C20 120.0(7) . . ?
C26 C19 C20 118.7(8) . . ?
C21 C20 C25 120.2(9) . . ?
C21 C20 C19 121.2(8) . . ?
C25 C20 C19 118.6(8) . . ?
C20 C21 C22 120.4(10) . . ?
C23 C22 C21 119.9(10) . . ?
C24 C23 C22 119.7(10) . . ?
C23 C24 C25 120.5(10) . . ?
C24 C25 C20 119.3(9) . . ?
C31 C26 C27 118.4(7) . . ?
C31 C26 C19 117.0(8) . . ?
C27 C26 C19 124.6(8) . . ?
N2 C27 C28 121.3(8) . . ?
N2 C27 C26 120.8(7) . . ?
C28 C27 C26 117.9(8) . . ?
C29 C28 C27 121.2(9) . . ?
C28 C29 C30 122.2(9) . . ?
C31 C30 C29 117.2(9) . . ?
C30 C31 C26 123.0(9) . . ?

loop_
_geom_bond_atom_site_label_1
_geom_bond_atom_site_label_2
_geom_bond_distance
_geom_bond_site_symmetry_2
_geom_bond_publ_flag
Ni1 O2 1.853(6) . ?
Ni1 N2 1.854(6) . ?
Ni1 N1 1.862(6) . ?
Ni1 N3 1.945(5) . ?
N1 C19 1.288(9) . ?
N1 C14 1.487(9) . ?
N2 C1 1.376(10) . ?
N2 C27 1.389(10) . ?
N3 C5 1.486(9) . ?
N3 C6 1.487(10) . ?
N3 C2 1.503(9) . ?
O1 C1 1.227(9) . ?
O2 C13 1.292(10) . ?
O3 C13 1.209(9) . ?
C1 C2 1.488(11) . ?
C2 C3 1.556(11) . ?
C3 C4 1.509(12) . ?
C4 C5 1.498(12) . ?
C6 C7 1.513(12) . ?
C7 C8 1.371(13) . ?
C7 C12 1.400(13) . ?
C8 C9 1.390(14) . ?
C9 C10 1.378(17) . ?
C10 C11 1.367(19) . ?
C11 C12 1.387(16) . ?
C13 C14 1.505(12) . ?
C19 C26 1.452(9) . ?
C19 C20 1.496(11) . ?
C20 C21 1.352(11) . ?
C20 C25 1.398(12) . ?
C21 C22 1.402(11) . ?
C22 C23 1.385(14) . ?
C23 C24 1.369(14) . ?
C24 C25 1.397(12) . ?
C26 C31 1.404(11) . ?
C26 C27 1.424(11) . ?
C27 C28 1.402(10) . ?
C28 C29 1.367(12) . ?
C29 C30 1.387(12) . ?
C30 C31 1.376(12) . ?

loop_
_geom_torsion_atom_site_label_1
_geom_torsion_atom_site_label_2
_geom_torsion_atom_site_label_3
_geom_torsion_atom_site_label_4
_geom_torsion
_geom_torsion_site_symmetry_1
_geom_torsion_site_symmetry_2
_geom_torsion_site_symmetry_3
_geom_torsion_site_symmetry_4
_geom_torsion_publ_flag
O2 Ni1 N1 C19 -176.3(8) . . . . ?
N2 Ni1 N1 C19 1.0(8) . . . . ?
N3 Ni1 N1 C19 112.3(15) . . . . ?
O2 Ni1 N1 C14 15.1(6) . . . . ?
N2 Ni1 N1 C14 -167.6(6) . . . . ?
N3 Ni1 N1 C14 -56.3(19) . . . . ?
O2 Ni1 N2 C1 -68(5) . . . . ?
N1 Ni1 N2 C1 162.5(6) . . . . ?
N3 Ni1 N2 C1 -7.3(6) . . . . ?
O2 Ni1 N2 C27 112(5) . . . . ?
N1 Ni1 N2 C27 -17.1(7) . . . . ?
N3 Ni1 N2 C27 173.1(7) . . . . ?
O2 Ni1 N3 C5 53.6(6) . . . . ?
N2 Ni1 N3 C5 -123.3(6) . . . . ?
N1 Ni1 N3 C5 124.8(15) . . . . ?
O2 Ni1 N3 C6 -68.9(5) . . . . ?
N2 Ni1 N3 C6 114.2(5) . . . . ?
N1 Ni1 N3 C6 2.4(18) . . . . ?
O2 Ni1 N3 C2 169.0(5) . . . . ?
N2 Ni1 N3 C2 -7.9(5) . . . . ?
N1 Ni1 N3 C2 -119.7(15) . . . . ?
N2 Ni1 O2 C13 -139(5) . . . . ?
N1 Ni1 O2 C13 -9.2(7) . . . . ?
N3 Ni1 O2 C13 160.4(7) . . . . ?
C27 N2 C1 O1 16.9(13) . . . . ?
Ni1 N2 C1 O1 -162.7(7) . . . . ?
C27 N2 C1 C2 -159.2(7) . . . . ?
Ni1 N2 C1 C2 21.1(8) . . . . ?
O1 C1 C2 N3 155.7(8) . . . . ?
N2 C1 C2 N3 -27.9(10) . . . . ?
O1 C1 C2 C3 -87.9(10) . . . . ?
N2 C1 C2 C3 88.6(8) . . . . ?
C5 N3 C2 C1 141.9(8) . . . . ?
C6 N3 C2 C1 -97.1(8) . . . . ?
Ni1 N3 C2 C1 20.7(8) . . . . ?
C5 N3 C2 C3 21.8(8) . . . . ?
C6 N3 C2 C3 142.9(7) . . . . ?
Ni1 N3 C2 C3 -99.4(6) . . . . ?
C1 C2 C3 C4 -116.8(9) . . . . ?
N3 C2 C3 C4 4.3(9) . . . . ?
C2 C3 C4 C5 -28.3(10) . . . . ?
C6 N3 C5 C4 -163.5(7) . . . . ?
C2 N3 C5 C4 -40.2(9) . . . . ?
Ni1 N3 C5 C4 75.9(8) . . . . ?
C3 C4 C5 N3 42.3(10) . . . . ?
C5 N3 C6 C7 -165.6(8) . . . . ?
C2 N3 C6 C7 76.3(9) . . . . ?
Ni1 N3 C6 C7 -41.0(9) . . . . ?
N3 C6 C7 C8 -75.8(11) . . . . ?
N3 C6 C7 C12 102.1(10) . . . . ?
C12 C7 C8 C9 2.5(14) . . . . ?
C6 C7 C8 C9 -179.7(9) . . . . ?
C7 C8 C9 C10 -2.4(17) . . . . ?
C8 C9 C10 C11 3(2) . . . . ?
C9 C10 C11 C12 -4(2) . . . . ?
C10 C11 C12 C7 3.8(18) . . . . ?
C8 C7 C12 C11 -3.2(14) . . . . ?
C6 C7 C12 C11 178.9(9) . . . . ?
Ni1 O2 C13 O3 -176.8(8) . . . . ?
Ni1 O2 C13 C14 0.2(11) . . . . ?
C19 N1 C14 C13 172.2(8) . . . . ?
Ni1 N1 C14 C13 -18.2(10) . . . . ?
O3 C13 C14 N1 -170.9(9) . . . . ?
O2 C13 C14 N1 12.0(12) . . . . ?
C14 N1 C19 C26 -179.1(9) . . . . ?
Ni1 N1 C19 C26 13.5(13) . . . . ?
C14 N1 C19 C20 -2.0(13) . . . . ?
Ni1 N1 C19 C20 -169.5(6) . . . . ?
N1 C19 C20 C21 -78.2(11) . . . . ?
C26 C19 C20 C21 99.0(11) . . . . ?
N1 C19 C20 C25 103.2(10) . . . . ?
C26 C19 C20 C25 -79.6(11) . . . . ?
C25 C20 C21 C22 -0.6(13) . . . . ?
C19 C20 C21 C22 -179.2(7) . . . . ?
C20 C21 C22 C23 -0.1(14) . . . . ?
C21 C22 C23 C24 0.0(16) . . . . ?
C22 C23 C24 C25 1.0(16) . . . . ?
C23 C24 C25 C20 -1.8(14) . . . . ?
C21 C20 C25 C24 1.6(13) . . . . ?
C19 C20 C25 C24 -179.8(7) . . . . ?
N1 C19 C26 C31 164.1(8) . . . . ?
C20 C19 C26 C31 -13.1(14) . . . . ?
N1 C19 C26 C27 -15.3(15) . . . . ?
C20 C19 C26 C27 167.6(8) . . . . ?
C1 N2 C27 C28 21.0(12) . . . . ?
Ni1 N2 C27 C28 -159.4(7) . . . . ?
C1 N2 C27 C26 -160.8(8) . . . . ?
Ni1 N2 C27 C26 18.8(11) . . . . ?
C31 C26 C27 N2 179.4(8) . . . . ?
C19 C26 C27 N2 -1.3(14) . . . . ?
C31 C26 C27 C28 -2.4(13) . . . . ?
C19 C26 C27 C28 176.9(9) . . . . ?
N2 C27 C28 C29 178.9(9) . . . . ?
C26 C27 C28 C29 0.6(14) . . . . ?
C27 C28 C29 C30 1.5(17) . . . . ?
C28 C29 C30 C31 -1.7(17) . . . . ?
C29 C30 C31 C26 -0.2(17) . . . . ?
C27 C26 C31 C30 2.2(15) . . . . ?
C19 C26 C31 C30 -177.1(10) . . . . ?
